data_1536864
loop_
_publ_author_name
'Kopelev, N.S.'
'Val'kovskii, M.D.'
'Popov, A.I.'
'Chumaevskii, N.A.'

_publ_section_title
;
 Synthesis and properties of sodium manganates.
;
_journal_name_full 'Zhurnal Neorganicheskoi Khimii'
_journal_page_first 2210
_journal_page_last 2215
_journal_volume 36
_journal_year 1991
_chemical_formula_sum 'Mn Na2 O4'
_chemical_name_systematic 'Na2 Mn O4'
_space_group_IT_number 186
_symmetry_space_group_name_Hall 'P 6c -2c'
_symmetry_space_group_name_H-M 'P 63 m c'
_cell_angle_alpha 90
_cell_angle_beta 90
_cell_angle_gamma 120
_cell_formula_units_Z 2
_cell_length_a 6.203
_cell_length_b 6.203
_cell_length_c 7.598
_cell_volume 253.182
_citation_journal_id_ASTM ZNOKAQ
_cod_data_source_file Kopelev_ZNOKAQ_1991_1203.cif
_cod_data_source_block Mn1Na2O4
_cod_original_cell_volume 253.1824
_cod_original_formula_sum 'Mn1 Na2 O4'
_cod_database_code 1536864

loop_
_symmetry_equiv_pos_as_xyz
x,y,z
x-y,x,z+1/2
-y,x-y,z
-x,-y,z+1/2
-x+y,-x,z
y,-x+y,z+1/2
y,x,z+1/2
-x+y,y,z
-x,-x+y,z+1/2
-y,-x,z
x-y,-y,z+1/2
x,x-y,z

loop_
_atom_site_label
_atom_site_type_symbol
_atom_site_fract_x
_atom_site_fract_y
_atom_site_fract_z
_atom_site_occupancy
_atom_site_U_iso_or_equiv
Mn1 Mn+6 0.3333 0.6667 0.677 1 0.0
O2 O-2 0.188 0.376 0.75 1 0.0
O1 O-2 0.3333 0.6667 0.459 1 0.0
Na2 Na+1 0.3333 0.6667 0.074 1 0.0
Na1 Na+1 0 0 0 1 0.0
